data_7063324
loop_
_publ_author_name
'Huai, Lei'
'Liu, Wenlong'
'Zhang, Bei-Bei'
'Tang, Ru-Ling'
'Lv, Yi-Lei'
'Wei, Yue-Qi'
'Guo, Sheng-Ping'

_publ_section_title
;
 Exploration of silver borates with diverse low-dimensional anion
 frameworks by introducing monovalent heteroanions
;
_journal_issue 31
_journal_name_full 'New Journal of Chemistry'
_journal_page_first 13805
_journal_page_last 13813
_journal_paper_doi 10.1039/D4NJ01687D
_journal_volume 48
_journal_year 2024
_chemical_formula_moiety 'Ag8 B8 Br H O16'
_chemical_formula_sum 'Ag8 B8 Br H O16'
_chemical_formula_weight 1286.36
_chemical_name_systematic 1282
_space_group_crystal_system triclinic
_space_group_IT_number 2
_space_group_name_Hall '-P 1'
_space_group_name_H-M_alt 'P -1'
_atom_sites_solution_hydrogens difmap
_atom_sites_solution_primary iterative
_audit_creation_date 2023-06-26
_audit_creation_method
;
Olex2 1.5
(compiled 2021.08.20 svn.r13c46975 for OlexSys, GUI svn.r6498)
;
_audit_update_record
;
2023-08-18 deposited with the CCDC.	2024-07-02 downloaded from the CCDC.
;
_cell_angle_alpha 79.5730(10)
_cell_angle_beta 89.3170(10)
_cell_angle_gamma 75.2420(10)
_cell_formula_units_Z 2
_cell_length_a 8.7338(3)
_cell_length_b 8.8080(3)
_cell_length_c 10.8986(3)
_cell_measurement_reflns_used 8252
_cell_measurement_temperature 296
_cell_measurement_theta_max 30.543
_cell_measurement_theta_min 2.433
_cell_volume 796.84(4)
_computing_cell_refinement 'SAINT v8.37A (Bruker, 2015)'
_computing_data_reduction 'SAINT v8.37A (Bruker, 2015)'
_computing_molecular_graphics 'Olex2 1.5 (Dolomanov et al., 2009)'
_computing_publication_material 'Olex2 1.5 (Dolomanov et al., 2009)'
_computing_structure_refinement 'SHELXL 2014/7 (Sheldrick, 2015)'
_computing_structure_solution 'olex2.solve 1.5 (Bourhis et al., 2015)'
_diffrn_ambient_temperature 296
_diffrn_measured_fraction_theta_full 0.998
_diffrn_measured_fraction_theta_max 0.998
_diffrn_measurement_device_type 'CCD area detector'
_diffrn_measurement_method 'phi and omega scans'
_diffrn_radiation_type MoK\a
_diffrn_radiation_wavelength 0.71073
_diffrn_reflns_av_R_equivalents 0.0313
_diffrn_reflns_av_unetI/netI 0.0274
_diffrn_reflns_Laue_measured_fraction_full 0.998
_diffrn_reflns_Laue_measured_fraction_max 0.998
_diffrn_reflns_limit_h_max 11
_diffrn_reflns_limit_h_min -11
_diffrn_reflns_limit_k_max 11
_diffrn_reflns_limit_k_min -11
_diffrn_reflns_limit_l_max 14
_diffrn_reflns_limit_l_min -14
_diffrn_reflns_number 14111
_diffrn_reflns_point_group_measured_fraction_full 0.998
_diffrn_reflns_point_group_measured_fraction_max 0.998
_diffrn_reflns_theta_full 25.242
_diffrn_reflns_theta_max 27.483
_diffrn_reflns_theta_min 2.413
_exptl_absorpt_coefficient_mu 12.212
_exptl_absorpt_correction_T_max 0.5239
_exptl_absorpt_correction_T_min 0.4320
_exptl_absorpt_correction_type multi-scan
_exptl_absorpt_process_details
;
SADABS-2016/2 (Bruker,2016/2) was used for absorption correction.
wR2(int) was 0.0727 before and 0.0430 after correction.
The Ratio of minimum to maximum transmission is 0.8246.
The \l/2 correction factor is Not present.
;
_exptl_crystal_colour 'clear light colourless'
_exptl_crystal_colour_lustre clear
_exptl_crystal_colour_modifier light
_exptl_crystal_colour_primary colourless
_exptl_crystal_density_diffrn 5.361
_exptl_crystal_description plate
_exptl_crystal_F_000 1160
_exptl_crystal_size_max 0.13
_exptl_crystal_size_mid 0.11
_exptl_crystal_size_min 0.1
_refine_diff_density_max 2.099
_refine_diff_density_min -2.297
_refine_diff_density_rms 0.180
_refine_ls_extinction_coef 0.00359(11)
_refine_ls_extinction_expression Fc^*^=kFc[1+0.001xFc^2^\l^3^/sin(2\q)]^-1/4^
_refine_ls_extinction_method 'SHELXL-2014/7 (Sheldrick 2014'
_refine_ls_goodness_of_fit_ref 1.022
_refine_ls_hydrogen_treatment refall
_refine_ls_matrix_type full
_refine_ls_number_parameters 306
_refine_ls_number_reflns 3653
_refine_ls_number_restraints 0
_refine_ls_restrained_S_all 1.022
_refine_ls_R_factor_all 0.0307
_refine_ls_R_factor_gt 0.0233
_refine_ls_shift/su_max 0.001
_refine_ls_shift/su_mean 0.000
_refine_ls_structure_factor_coef Fsqd
_refine_ls_weighting_details 'w=1/[\s^2^(Fo^2^)+(0.0156P)^2^+4.0360P] where P=(Fo^2^+2Fc^2^)/3'
_refine_ls_weighting_scheme calc
_refine_ls_wR_factor_gt 0.0454
_refine_ls_wR_factor_ref 0.0479
_reflns_Friedel_coverage 0.000
_reflns_number_gt 3195
_reflns_number_total 3653
_reflns_threshold_expression 'I > 2\s(I)'
_cod_data_source_file d4nj01687d2.cif
_cod_data_source_block ag8b8br(oh)o15
_cod_depositor_comments
;
The following automatic conversions were performed:

data item '_exptl_absorpt_correction_type' value 'Multi-scan' was
changed to 'multi-scan' in accordance with the
/home/data/users/saulius/crontab/automatic-downloads/rss-feeds/RSC/lib/dictionaries/cif_core.dic
dictionary named 'cif_core.dic' version 2.4.2 last updated on
2011-04-26.

Automatic conversion script
Id: cif_fix_values 8170 2020-07-09 18:12:32Z antanas 

 Adding full bibliography for 7063322--7063325.cif.
;
_cod_original_formula_sum 'Ag8 H B8 Br O16'
_cod_database_code 7063324
_shelx_shelxl_version_number 2014/7
_shelx_space_group_comment
;
The symmetry employed for this shelxl refinement is uniquely defined
by the following loop, which should always be used as a source of
symmetry information in preference to the above space-group names.
They are only intended as comments.
;
_shelx_estimated_absorpt_t_max 0.375
_shelx_estimated_absorpt_t_min 0.300
_olex2_refinement_description
;
;
_olex2_submission_special_instructions 'No special instructions were received'

loop_
_space_group_symop_operation_xyz
'x, y, z'
'-x, -y, -z'

loop_
_atom_site_label
_atom_site_type_symbol
_atom_site_fract_x
_atom_site_fract_y
_atom_site_fract_z
_atom_site_U_iso_or_equiv
_atom_site_adp_type
_atom_site_occupancy
_atom_site_site_symmetry_order
_atom_site_calc_flag
_atom_site_refinement_flags_posn
_atom_site_refinement_flags_adp
_atom_site_refinement_flags_occupancy
_atom_site_disorder_assembly
_atom_site_disorder_group
Ag1 Ag -0.10663(4) 0.37747(4) 0.61475(3) 0.01594(9) Uani 1 1 d . . . . .
Ag3 Ag 0.31195(5) 1.33660(5) 0.97189(3) 0.01880(10) Uani 1 1 d . . . . .
Ag4 Ag 0.37625(4) 0.88295(5) 0.51658(3) 0.01805(9) Uani 1 1 d . . . . .
Ag6 Ag 0.54354(4) 0.45672(5) 0.78201(4) 0.01971(10) Uani 1 1 d . . . . .
Ag9 Ag 1.34486(5) -0.02280(5) 1.07435(4) 0.02113(10) Uani 1 1 d . . . . .
Ag8 Ag 1.0000 0.0000 1.0000 0.02744(14) Uani 1 2 d S . P . .
Ag7 Ag 0.98172(5) 0.41944(6) 0.87921(4) 0.03322(13) Uani 1 1 d . . . . .
Ag5 Ag 0.5000 0.5000 0.5000 0.03352(17) Uani 1 2 d S . P . .
Ag2 Ag 0.05351(5) 1.03813(5) 0.61065(5) 0.03556(13) Uani 1 1 d . . . . .
Br1 Br 0.26140(6) 0.83930(6) 0.31253(4) 0.01789(11) Uani 1 1 d . . . . .
O6 O 0.3313(4) 0.8192(4) 0.7274(3) 0.0074(6) Uani 1 1 d . . . . .
O14 O 0.7298(3) 0.5861(4) 0.4638(3) 0.0075(6) Uani 1 1 d . . . . .
O7 O 0.3204(3) 0.5652(3) 0.6818(3) 0.0078(6) Uani 1 1 d . . . . .
O9 O 0.3888(4) 1.0258(4) 0.8264(3) 0.0102(6) Uani 1 1 d . . . . .
O3 O 0.0878(4) 0.7806(3) 0.6684(3) 0.0098(6) Uani 1 1 d . . . . .
O8 O 0.3201(4) 1.1308(4) 0.6108(3) 0.0125(7) Uani 1 1 d . . . . .
O1 O 0.0613(3) 0.5145(3) 0.6753(3) 0.0075(6) Uani 1 1 d . . . . .
O2 O -0.0962(3) 0.7404(4) 0.5257(3) 0.0080(6) Uani 1 1 d . . . . .
O11 O 0.5962(4) 0.7946(4) 0.8141(3) 0.0112(7) Uani 1 1 d . . . . .
O5 O 0.3865(4) 0.7752(4) 0.9491(3) 0.0088(6) Uani 1 1 d . . . . .
O16 O 1.1042(4) 0.1844(4) 1.0199(4) 0.0204(8) Uani 1 1 d . . . . .
O12 O 0.6378(4) 0.7718(4) 0.5997(3) 0.0106(6) Uani 1 1 d . . . . .
O15 O 0.7258(4) 0.4117(4) 0.9175(3) 0.0185(8) Uani 1 1 d . . . . .
O13 O 0.8535(4) 0.7072(4) 0.7470(3) 0.0107(6) Uani 1 1 d . . . . .
O10 O 0.2869(4) 1.3024(4) 0.7592(3) 0.0096(6) Uani 1 1 d . . . . .
O4 O 0.2096(4) 0.6445(4) 0.8697(3) 0.0138(7) Uani 1 1 d . . . . .
B5 B 0.3326(6) 1.1524(6) 0.7313(4) 0.0079(9) Uani 1 1 d . . . . .
B7 B 0.6950(6) 0.7584(6) 0.7196(4) 0.0065(9) Uani 1 1 d . . . . .
B4 B 0.4216(6) 0.8519(6) 0.8227(4) 0.0060(9) Uani 1 1 d . . . . .
B2 B 0.2360(6) 0.7059(6) 0.7384(4) 0.0077(9) Uani 1 1 d . . . . .
B1 B -0.0228(6) 0.6883(6) 0.6528(4) 0.0075(9) Uani 1 1 d . . . . .
B6 B 0.2318(6) 1.4506(6) 0.6615(4) 0.0064(9) Uani 1 1 d . . . . .
B8 B 0.7416(6) 0.7373(6) 0.4953(5) 0.0079(10) Uani 1 1 d . . . . .
B3 B 0.2892(6) 0.6707(6) 0.9684(5) 0.0084(10) Uani 1 1 d . . . . .
H16 H 1.092(7) 0.194(7) 1.087(6) 0.021(17) Uiso 1 1 d . . . . .

loop_
_atom_site_aniso_label
_atom_site_aniso_U_11
_atom_site_aniso_U_22
_atom_site_aniso_U_33
_atom_site_aniso_U_23
_atom_site_aniso_U_13
_atom_site_aniso_U_12
Ag1 0.01607(19) 0.01228(18) 0.02054(19) -0.00217(14) -0.00042(14) -0.00609(14)
Ag3 0.0250(2) 0.0186(2) 0.01326(18) 0.00128(14) -0.00623(15) -0.00907(16)
Ag4 0.01562(19) 0.0264(2) 0.01060(17) -0.00419(15) -0.00143(14) -0.00203(16)
Ag6 0.01258(19) 0.0232(2) 0.0206(2) 0.00027(16) -0.00846(15) -0.00228(16)
Ag9 0.0242(2) 0.0225(2) 0.0201(2) -0.01141(16) -0.00002(16) -0.00668(17)
Ag8 0.0222(3) 0.0250(3) 0.0373(4) -0.0067(3) -0.0025(3) -0.0090(3)
Ag7 0.0159(2) 0.0482(3) 0.0248(2) 0.0176(2) 0.00280(17) -0.0060(2)
Ag5 0.0203(3) 0.0649(5) 0.0228(3) -0.0049(3) 0.0088(2) -0.0270(3)
Ag2 0.0224(2) 0.0105(2) 0.0683(3) 0.0076(2) 0.0018(2) -0.00460(17)
Br1 0.0204(3) 0.0209(3) 0.0159(2) -0.00421(19) 0.00225(19) -0.0112(2)
O6 0.0105(15) 0.0106(15) 0.0032(14) -0.0003(11) -0.0024(11) -0.0073(12)
O14 0.0081(15) 0.0084(15) 0.0070(14) -0.0028(12) 0.0017(12) -0.0027(12)
O7 0.0053(14) 0.0070(15) 0.0114(15) -0.0026(12) -0.0015(12) -0.0014(12)
O9 0.0179(17) 0.0051(15) 0.0083(15) -0.0019(12) -0.0023(13) -0.0033(13)
O3 0.0069(15) 0.0053(15) 0.0179(16) -0.0040(12) -0.0028(12) -0.0012(12)
O8 0.0203(18) 0.0060(15) 0.0089(15) -0.0005(12) -0.0055(13) 0.0002(13)
O1 0.0062(15) 0.0053(14) 0.0108(15) -0.0006(12) 0.0005(12) -0.0019(12)
O2 0.0067(15) 0.0106(15) 0.0075(14) -0.0022(12) -0.0002(12) -0.0031(12)
O11 0.0041(15) 0.0195(17) 0.0081(15) -0.0034(13) -0.0007(12) 0.0009(13)
O5 0.0114(15) 0.0094(15) 0.0071(14) -0.0010(12) -0.0002(12) -0.0061(13)
O16 0.023(2) 0.024(2) 0.0138(19) -0.0025(15) 0.0031(15) -0.0059(16)
O12 0.0072(15) 0.0174(17) 0.0069(15) -0.0057(13) -0.0003(12) -0.0004(13)
O15 0.0145(17) 0.029(2) 0.0113(16) 0.0083(14) -0.0048(13) -0.0120(15)
O13 0.0060(15) 0.0175(17) 0.0065(15) -0.0015(13) 0.0006(12) 0.0003(13)
O10 0.0153(16) 0.0065(15) 0.0056(14) -0.0006(12) -0.0021(12) -0.0003(13)
O4 0.0180(17) 0.0189(18) 0.0089(15) -0.0005(13) 0.0016(13) -0.0144(15)
B5 0.009(2) 0.006(2) 0.007(2) -0.0008(18) -0.0001(18) -0.0002(19)
B7 0.008(2) 0.004(2) 0.007(2) -0.0004(17) -0.0009(18) -0.0016(18)
B4 0.005(2) 0.005(2) 0.007(2) -0.0026(17) -0.0023(17) 0.0008(18)
B2 0.010(2) 0.006(2) 0.007(2) -0.0007(18) -0.0004(18) -0.0028(19)
B1 0.006(2) 0.009(2) 0.006(2) -0.0013(18) -0.0012(18) 0.0004(19)
B6 0.008(2) 0.004(2) 0.004(2) 0.0007(17) -0.0004(18) 0.0016(18)
B8 0.007(2) 0.008(2) 0.008(2) -0.0011(18) -0.0013(18) -0.0019(19)
B3 0.007(2) 0.004(2) 0.012(2) 0.0009(18) 0.0014(19) 0.0008(18)

loop_
_atom_type_symbol
_atom_type_description
_atom_type_scat_dispersion_real
_atom_type_scat_dispersion_imag
_atom_type_scat_source
Ag Ag -0.8971 1.1015 'International Tables Vol C Tables 4.2.6.8 and 6.1.1.4'
B B 0.0013 0.0007 'International Tables Vol C Tables 4.2.6.8 and 6.1.1.4'
Br Br -0.2901 2.4595 'International Tables Vol C Tables 4.2.6.8 and 6.1.1.4'
H H 0.0000 0.0000 'International Tables Vol C Tables 4.2.6.8 and 6.1.1.4'
O O 0.0106 0.0060 'International Tables Vol C Tables 4.2.6.8 and 6.1.1.4'

loop_
_geom_angle_atom_site_label_1
_geom_angle_atom_site_label_2
_geom_angle_atom_site_label_3
_geom_angle
_geom_angle_site_symmetry_1
_geom_angle_site_symmetry_3
_geom_angle_publ_flag
Ag2 Ag1 Ag7 103.343(18) 1_545 1_455 ?
Br1 Ag1 Ag7 96.717(18) 2_566 1_455 ?
Br1 Ag1 Ag2 61.283(16) 2_566 1_545 ?
O14 Ag1 Ag7 123.95(7) 1_455 1_455 ?
O14 Ag1 Ag2 132.70(7) 1_455 1_545 ?
O14 Ag1 Br1 108.36(7) 1_455 2_566 ?
O14 Ag1 O2 98.93(10) 1_455 2_566 ?
O1 Ag1 Ag7 49.86(7) . 1_455 ?
O1 Ag1 Ag2 112.72(7) . 1_545 ?
O1 Ag1 Br1 145.54(8) . 2_566 ?
O1 Ag1 O14 99.37(10) . 1_455 ?
O1 Ag1 O2 89.79(10) . 2_566 ?
O2 Ag1 Ag7 121.93(7) 2_566 1_455 ?
O2 Ag1 Ag2 49.83(7) 2_566 1_545 ?
O2 Ag1 Br1 105.29(7) 2_566 2_566 ?
Ag9 Ag3 Ag6 122.687(17) 1_465 1_565 ?
Ag7 Ag3 Ag6 114.545(15) 1_465 1_565 ?
Ag7 Ag3 Ag9 97.602(17) 1_465 1_465 ?
O11 Ag3 Ag6 120.62(7) 2_677 1_565 ?
O11 Ag3 Ag9 56.39(8) 2_677 1_465 ?
O11 Ag3 Ag7 124.61(7) 2_677 1_465 ?
O11 Ag3 O16 82.06(12) 2_677 1_465 ?
O16 Ag3 Ag6 148.72(9) 1_465 1_565 ?
O16 Ag3 Ag9 49.38(8) 1_465 1_465 ?
O16 Ag3 Ag7 50.49(8) 1_465 1_465 ?
O10 Ag3 Ag6 62.72(8) . 1_565 ?
O10 Ag3 Ag9 92.20(7) . 1_465 ?
O10 Ag3 Ag7 66.97(8) . 1_465 ?
O10 Ag3 O11 146.01(10) . 2_677 ?
O10 Ag3 O16 86.36(12) . 1_465 ?
O6 Ag4 Br1 135.54(8) . . ?
O6 Ag4 O8 70.29(10) . . ?
O6 Ag4 O12 78.79(10) . . ?
O8 Ag4 Br1 129.11(7) . . ?
O12 Ag4 Br1 126.69(7) . . ?
O12 Ag4 O8 97.11(11) . . ?
O7 Ag6 Br1 113.53(8) . 2_666 ?
O15 Ag6 Br1 86.60(11) . 2_666 ?
O15 Ag6 O7 159.75(13) . . ?
O9 Ag9 Br1 88.10(7) 2_767 1_646 ?
O5 Ag9 Br1 106.70(7) 1_645 1_646 ?
O5 Ag9 O9 109.18(10) 1_645 2_767 ?
O5 Ag9 O16 113.70(12) 1_645 . ?
O16 Ag9 Br1 98.33(9) . 1_646 ?
O16 Ag9 O9 132.42(12) . 2_767 ?
O16 Ag8 O16 180.0 . 2_757 ?
O16 Ag7 O1 128.30(12) . 1_655 ?
O15 Ag7 O1 121.75(11) . 1_655 ?
O15 Ag7 O16 97.06(13) . . ?
O14 Ag5 O14 180.0 . 2_666 ?
O14 Ag5 O7 122.61(10) 2_666 2_666 ?
O14 Ag5 O7 57.39(10) 2_666 . ?
O14 Ag5 O7 122.61(10) . . ?
O14 Ag5 O7 57.39(10) . 2_666 ?
O7 Ag5 O7 180.0 2_666 . ?
O3 Ag2 Br1 102.11(8) . 2_576 ?
O3 Ag2 O2 151.48(11) . 2_576 ?
O2 Ag2 Br1 101.82(7) 2_576 2_576 ?
Ag1 Br1 Ag6 76.006(17) 2_566 2_666 ?
Ag1 Br1 Ag9 132.64(2) 2_566 1_464 ?
Ag1 Br1 Ag2 65.435(16) 2_566 2_576 ?
Ag4 Br1 Ag1 104.47(2) . 2_566 ?
Ag4 Br1 Ag6 113.60(2) . 2_666 ?
Ag4 Br1 Ag9 122.24(2) . 1_464 ?
Ag4 Br1 Ag2 90.35(2) . 2_576 ?
Ag9 Br1 Ag6 78.525(16) 1_464 2_666 ?
Ag9 Br1 Ag2 117.57(2) 1_464 2_576 ?
Ag2 Br1 Ag6 138.81(2) 2_576 2_666 ?
B4 O6 Ag4 123.2(3) . . ?
B4 O6 B2 128.2(3) . . ?
B2 O6 Ag4 106.2(2) . . ?
Ag5 O14 Ag1 95.66(11) . 1_655 ?
B6 O14 Ag1 108.3(2) 2_676 1_655 ?
B6 O14 Ag5 101.2(2) 2_676 . ?
B8 O14 Ag1 106.7(2) . 1_655 ?
B8 O14 Ag5 120.8(3) . . ?
B8 O14 B6 121.0(3) . 2_676 ?
Ag6 O7 Ag5 79.81(9) . . ?
B2 O7 Ag6 108.2(2) . . ?
B2 O7 Ag5 140.2(3) . . ?
B6 O7 Ag6 113.8(2) 1_545 . ?
B6 O7 Ag5 91.3(2) 1_545 . ?
B6 O7 B2 118.0(3) 1_545 . ?
B5 O9 Ag9 114.2(3) . 2_767 ?
B5 O9 B4 128.0(3) . . ?
B4 O9 Ag9 98.1(2) . 2_767 ?
B2 O3 Ag2 112.0(3) . . ?
B1 O3 Ag2 127.4(3) . . ?
B1 O3 B2 120.3(3) . . ?
B5 O8 Ag4 131.8(3) . . ?
B5 O8 B8 123.7(4) . 2_676 ?
B8 O8 Ag4 104.4(2) 2_676 . ?
Ag1 O1 Ag7 82.97(10) . 1_455 ?
B1 O1 Ag1 108.3(2) . . ?
B1 O1 Ag7 102.8(2) . 1_455 ?
B6 O1 Ag1 117.7(3) 1_545 . ?
B6 O1 Ag7 111.4(2) 1_545 1_455 ?
B6 O1 B1 124.7(3) 1_545 . ?
Ag2 O2 Ag1 76.09(9) 2_576 2_566 ?
B1 O2 Ag1 105.9(2) . 2_566 ?
B1 O2 Ag2 122.1(3) . 2_576 ?
B8 O2 Ag1 114.8(2) 1_455 2_566 ?
B8 O2 Ag2 104.9(2) 1_455 2_576 ?
B8 O2 B1 123.5(3) 1_455 . ?
B7 O11 Ag3 117.9(3) . 2_677 ?
B7 O11 B4 134.3(4) . . ?
B4 O11 Ag3 104.0(2) . 2_677 ?
B4 O5 Ag9 106.0(2) . 1_465 ?
B3 O5 Ag9 117.2(3) . 1_465 ?
B3 O5 B4 122.8(3) . . ?
Ag3 O16 H16 98(5) 1_645 . ?
Ag9 O16 Ag3 78.10(11) . 1_645 ?
Ag9 O16 H16 92(5) . . ?
Ag8 O16 Ag3 152.39(19) . 1_645 ?
Ag8 O16 Ag9 85.88(13) . . ?
Ag8 O16 Ag7 110.20(16) . . ?
Ag8 O16 H16 105(5) . . ?
Ag7 O16 Ag3 73.99(11) . 1_645 ?
Ag7 O16 Ag9 145.17(18) . . ?
Ag7 O16 H16 112(5) . . ?
B7 O12 Ag4 128.7(3) . . ?
B7 O12 B8 122.9(4) . . ?
B8 O12 Ag4 107.8(2) . . ?
Ag6 O15 Ag7 125.73(15) . . ?
B3 O15 Ag6 119.2(3) 2_667 . ?
B3 O15 Ag7 112.4(3) 2_667 . ?
B7 O13 B1 124.6(3) . 1_655 ?
B5 O10 Ag3 119.4(3) . . ?
B5 O10 B6 123.0(3) . . ?
B6 O10 Ag3 117.5(2) . . ?
B3 O4 B2 123.2(4) . . ?
O9 B5 O8 121.4(4) . . ?
O10 B5 O9 118.4(4) . . ?
O10 B5 O8 120.3(4) . . ?
O11 B7 O12 121.7(4) . . ?
O13 B7 O11 118.0(4) . . ?
O13 B7 O12 120.3(4) . . ?
O6 B4 O9 113.0(3) . . ?
O6 B4 O11 114.8(4) . . ?
O6 B4 O5 111.9(4) . . ?
O11 B4 O9 106.0(4) . . ?
O5 B4 O9 105.4(3) . . ?
O5 B4 O11 104.9(3) . . ?
O6 B2 O7 109.3(4) . . ?
O6 B2 O3 108.9(3) . . ?
O6 B2 O4 111.9(4) . . ?
O3 B2 O7 107.8(3) . . ?
O3 B2 O4 111.6(4) . . ?
O4 B2 O7 107.3(3) . . ?
O3 B1 O1 109.6(3) . . ?
O3 B1 O2 109.4(4) . . ?
O3 B1 O13 110.6(4) . 1_455 ?
O2 B1 O1 110.8(4) . . ?
O2 B1 O13 110.1(3) . 1_455 ?
O13 B1 O1 106.2(3) 1_455 . ?
O14 B6 O10 110.2(3) 2_676 . ?
O7 B6 O14 106.7(3) 1_565 2_676 ?
O7 B6 O1 111.2(3) 1_565 1_565 ?
O7 B6 O10 108.3(3) 1_565 . ?
O1 B6 O14 112.7(3) 1_565 2_676 ?
O1 B6 O10 107.7(3) 1_565 . ?
O14 B8 O8 109.8(4) . 2_676 ?
O14 B8 O2 113.8(4) . 1_655 ?
O14 B8 O12 108.8(4) . . ?
O2 B8 O8 107.6(4) 1_655 2_676 ?
O2 B8 O12 110.5(4) 1_655 . ?
O12 B8 O8 106.1(3) . 2_676 ?
O15 B3 O5 121.6(4) 2_667 . ?
O15 B3 O4 117.8(4) 2_667 . ?
O4 B3 O5 120.5(4) . . ?

loop_
_geom_bond_atom_site_label_1
_geom_bond_atom_site_label_2
_geom_bond_distance
_geom_bond_site_symmetry_2
_geom_bond_publ_flag
Ag1 Ag7 3.1021(6) 1_455 ?
Ag1 Ag2 2.9679(6) 1_545 ?
Ag1 Br1 2.6158(6) 2_566 ?
Ag1 O14 2.397(3) 1_455 ?
Ag1 O1 2.292(3) . ?
Ag1 O2 2.476(3) 2_566 ?
Ag3 Ag6 3.1130(6) 1_565 ?
Ag3 Ag9 3.1007(6) 1_465 ?
Ag3 Ag7 2.9329(6) 1_465 ?
Ag3 O11 2.453(3) 2_677 ?
Ag3 O16 2.515(4) 1_465 ?
Ag3 O10 2.410(3) . ?
Ag4 Br1 2.5805(6) . ?
Ag4 O6 2.318(3) . ?
Ag4 O8 2.513(3) . ?
Ag4 O12 2.364(3) . ?
Ag6 Br1 3.0708(7) 2_666 ?
Ag6 O7 2.151(3) . ?
Ag6 O15 2.096(3) . ?
Ag9 Br1 2.8302(6) 1_646 ?
Ag9 O9 2.569(3) 2_767 ?
Ag9 O5 2.387(3) 1_645 ?
Ag9 O16 2.405(4) . ?
Ag8 O16 2.097(4) . ?
Ag8 O16 2.097(4) 2_757 ?
Ag7 O1 2.389(3) 1_655 ?
Ag7 O16 2.354(4) . ?
Ag7 O15 2.285(3) . ?
Ag5 O14 2.326(3) . ?
Ag5 O14 2.326(3) 2_666 ?
Ag5 O7 2.568(3) 2_666 ?
Ag5 O7 2.568(3) . ?
Ag2 Br1 2.8619(7) 2_576 ?
Ag2 O3 2.185(3) . ?
Ag2 O2 2.337(3) 2_576 ?
Br1 Ag1 2.6158(6) 2_566 ?
Br1 Ag6 3.0707(7) 2_666 ?
Br1 Ag9 2.8302(6) 1_464 ?
Br1 Ag2 2.8619(7) 2_576 ?
O6 B4 1.424(5) . ?
O6 B2 1.443(6) . ?
O14 Ag1 2.398(3) 1_655 ?
O14 B6 1.475(5) 2_676 ?
O14 B8 1.463(6) . ?
O7 B2 1.503(6) . ?
O7 B6 1.466(6) 1_545 ?
O9 Ag9 2.569(3) 2_767 ?
O9 B5 1.369(6) . ?
O9 B4 1.493(5) . ?
O3 B2 1.448(6) . ?
O3 B1 1.441(6) . ?
O8 B5 1.369(6) . ?
O8 B8 1.479(6) 2_676 ?
O1 Ag7 2.389(3) 1_455 ?
O1 B1 1.496(6) . ?
O1 B6 1.468(6) 1_545 ?
O2 Ag1 2.476(3) 2_566 ?
O2 Ag2 2.337(3) 2_576 ?
O2 B1 1.478(5) . ?
O2 B8 1.467(6) 1_455 ?
O11 Ag3 2.453(3) 2_677 ?
O11 B7 1.366(6) . ?
O11 B4 1.487(6) . ?
O5 Ag9 2.387(3) 1_465 ?
O5 B4 1.485(6) . ?
O5 B3 1.392(6) . ?
O16 Ag3 2.515(4) 1_645 ?
O16 H16 0.76(6) . ?
O12 B7 1.378(6) . ?
O12 B8 1.473(6) . ?
O15 B3 1.345(6) 2_667 ?
O13 B7 1.360(6) . ?
O13 B1 1.481(6) 1_655 ?
O10 B5 1.368(6) . ?
O10 B6 1.503(5) . ?
O4 B2 1.473(6) . ?
O4 B3 1.372(6) . ?
B1 O13 1.480(6) 1_455 ?
B6 O14 1.475(5) 2_676 ?
B6 O7 1.466(6) 1_565 ?
B6 O1 1.468(6) 1_565 ?
B8 O8 1.479(6) 2_676 ?
B8 O2 1.467(6) 1_655 ?
B3 O15 1.345(6) 2_667 ?

loop_
_geom_torsion_atom_site_label_1
_geom_torsion_atom_site_label_2
_geom_torsion_atom_site_label_3
_geom_torsion_atom_site_label_4
_geom_torsion
_geom_torsion_site_symmetry_1
_geom_torsion_site_symmetry_2
_geom_torsion_site_symmetry_3
_geom_torsion_site_symmetry_4
_geom_torsion_publ_flag
Ag1 O14 B8 O8 165.0(3) 1_655 . . 2_676 ?
Ag1 O14 B8 O2 44.4(4) 1_655 . . 1_655 ?
Ag1 O14 B8 O12 -79.3(3) 1_655 . . . ?
Ag1 O1 B1 O3 -169.7(3) . . . . ?
Ag1 O1 B1 O2 -48.8(4) . . . . ?
Ag1 O1 B1 O13 70.8(3) . . . 1_455 ?
Ag1 O2 B1 O3 76.2(3) 2_566 . . . ?
Ag1 O2 B1 O1 -44.8(4) 2_566 . . . ?
Ag1 O2 B1 O13 -162.0(3) 2_566 . . 1_455 ?
Ag3 O11 B7 O12 154.0(3) 2_677 . . . ?
Ag3 O11 B7 O13 -25.6(5) 2_677 . . . ?
Ag3 O11 B4 O6 -133.8(3) 2_677 . . . ?
Ag3 O11 B4 O9 100.7(3) 2_677 . . . ?
Ag3 O11 B4 O5 -10.6(3) 2_677 . . . ?
Ag3 O10 B5 O9 1.1(6) . . . . ?
Ag3 O10 B5 O8 -179.6(3) . . . . ?
Ag3 O10 B6 O14 162.3(2) . . . 2_676 ?
Ag3 O10 B6 O7 46.0(4) . . . 1_565 ?
Ag3 O10 B6 O1 -74.3(4) . . . 1_565 ?
Ag4 O6 B4 O9 70.7(4) . . . . ?
Ag4 O6 B4 O11 -51.0(5) . . . . ?
Ag4 O6 B4 O5 -170.4(2) . . . . ?
Ag4 O6 B2 O7 56.5(3) . . . . ?
Ag4 O6 B2 O3 -61.0(4) . . . . ?
Ag4 O6 B2 O4 175.2(3) . . . . ?
Ag4 O8 B5 O9 2.2(7) . . . . ?
Ag4 O8 B5 O10 -177.0(3) . . . . ?
Ag4 O12 B7 O11 8.0(6) . . . . ?
Ag4 O12 B7 O13 -172.4(3) . . . . ?
Ag4 O12 B8 O14 -80.8(3) . . . . ?
Ag4 O12 B8 O8 37.3(4) . . . 2_676 ?
Ag4 O12 B8 O2 153.7(3) . . . 1_655 ?
Ag6 O7 B2 O6 60.4(4) . . . . ?
Ag6 O7 B2 O3 178.6(3) . . . . ?
Ag6 O7 B2 O4 -61.1(4) . . . . ?
Ag9 O9 B5 O8 113.6(4) 2_767 . . . ?
Ag9 O9 B5 O10 -67.1(5) 2_767 . . . ?
Ag9 O9 B4 O6 -154.3(3) 2_767 . . . ?
Ag9 O9 B4 O11 -27.7(3) 2_767 . . . ?
Ag9 O9 B4 O5 83.2(3) 2_767 . . . ?
Ag9 O5 B4 O6 -132.3(3) 1_465 . . . ?
Ag9 O5 B4 O9 -9.0(3) 1_465 . . . ?
Ag9 O5 B4 O11 102.6(3) 1_465 . . . ?
Ag9 O5 B3 O15 -53.7(5) 1_465 . . 2_667 ?
Ag9 O5 B3 O4 128.7(4) 1_465 . . . ?
Ag7 O1 B1 O3 103.6(3) 1_455 . . . ?
Ag7 O1 B1 O2 -135.5(3) 1_455 . . . ?
Ag7 O1 B1 O13 -16.0(3) 1_455 . . 1_455 ?
Ag5 O14 B8 O8 -87.6(4) . . . 2_676 ?
Ag5 O14 B8 O2 151.8(3) . . . 1_655 ?
Ag5 O14 B8 O12 28.1(4) . . . . ?
Ag5 O7 B2 O6 -35.6(6) . . . . ?
Ag5 O7 B2 O3 82.6(5) . . . . ?
Ag5 O7 B2 O4 -157.1(3) . . . . ?
Ag2 O3 B2 O6 -11.5(4) . . . . ?
Ag2 O3 B2 O7 -129.9(3) . . . . ?
Ag2 O3 B2 O4 112.5(3) . . . . ?
Ag2 O3 B1 O1 165.7(2) . . . . ?
Ag2 O3 B1 O2 43.9(5) . . . . ?
Ag2 O3 B1 O13 -77.6(4) . . . 1_455 ?
Ag2 O2 B1 O3 -7.1(5) 2_576 . . . ?
Ag2 O2 B1 O1 -128.1(3) 2_576 . . . ?
Ag2 O2 B1 O13 114.7(3) 2_576 . . 1_455 ?
B5 O9 B4 O6 -24.8(6) . . . . ?
B5 O9 B4 O11 101.8(5) . . . . ?
B5 O9 B4 O5 -147.3(4) . . . . ?
B5 O10 B6 O14 -13.2(6) . . . 2_676 ?
B5 O10 B6 O7 -129.5(4) . . . 1_565 ?
B5 O10 B6 O1 110.1(4) . . . 1_565 ?
B7 O11 B4 O6 22.8(7) . . . . ?
B7 O11 B4 O9 -102.7(5) . . . . ?
B7 O11 B4 O5 146.0(4) . . . . ?
B7 O12 B8 O14 107.0(4) . . . . ?
B7 O12 B8 O8 -135.0(4) . . . 2_676 ?
B7 O12 B8 O2 -18.6(6) . . . 1_655 ?
B4 O6 B2 O7 -105.9(4) . . . . ?
B4 O6 B2 O3 136.5(4) . . . . ?
B4 O6 B2 O4 12.8(6) . . . . ?
B4 O9 B5 O8 -9.5(7) . . . . ?
B4 O9 B5 O10 169.7(4) . . . . ?
B4 O11 B7 O12 -0.2(8) . . . . ?
B4 O11 B7 O13 -179.7(4) . . . . ?
B4 O5 B3 O15 172.0(4) . . . 2_667 ?
B4 O5 B3 O4 -5.7(6) . . . . ?
B2 O6 B4 O9 -129.5(4) . . . . ?
B2 O6 B4 O11 108.7(5) . . . . ?
B2 O6 B4 O5 -10.7(6) . . . . ?
B2 O3 B1 O1 -20.1(5) . . . . ?
B2 O3 B1 O2 -141.8(4) . . . . ?
B2 O3 B1 O13 96.7(4) . . . 1_455 ?
B2 O4 B3 O5 8.1(6) . . . . ?
B2 O4 B3 O15 -169.6(4) . . . 2_667 ?
B1 O3 B2 O6 173.5(3) . . . . ?
B1 O3 B2 O7 55.0(5) . . . . ?
B1 O3 B2 O4 -62.6(5) . . . . ?
B1 O13 B7 O11 -169.7(4) 1_655 . . . ?
B1 O13 B7 O12 10.7(7) 1_655 . . . ?
B6 O14 B8 O8 40.8(5) 2_676 . . 2_676 ?
B6 O14 B8 O2 -79.8(5) 2_676 . . 1_655 ?
B6 O14 B8 O12 156.5(3) 2_676 . . . ?
B6 O7 B2 O6 -168.6(3) 1_545 . . . ?
B6 O7 B2 O3 -50.3(5) 1_545 . . . ?
B6 O7 B2 O4 69.9(4) 1_545 . . . ?
B6 O1 B1 O3 -24.2(5) 1_545 . . . ?
B6 O1 B1 O2 96.7(4) 1_545 . . . ?
B6 O1 B1 O13 -143.7(4) 1_545 . . 1_455 ?
B6 O10 B5 O9 176.6(4) . . . . ?
B6 O10 B5 O8 -4.2(7) . . . . ?
B8 O8 B5 O9 179.2(4) 2_676 . . . ?
B8 O8 B5 O10 0.0(7) 2_676 . . . ?
B8 O2 B1 O3 -148.4(4) 1_455 . . . ?
B8 O2 B1 O1 90.6(5) 1_455 . . . ?
B8 O2 B1 O13 -26.6(5) 1_455 . . 1_455 ?
B8 O12 B7 O11 178.5(4) . . . . ?
B8 O12 B7 O13 -1.9(6) . . . . ?
B3 O5 B4 O6 6.3(5) . . . . ?
B3 O5 B4 O9 129.6(4) . . . . ?
B3 O5 B4 O11 -118.8(4) . . . . ?
B3 O4 B2 O6 -10.8(6) . . . . ?
B3 O4 B2 O7 109.1(4) . . . . ?
B3 O4 B2 O3 -133.0(4) . . . . ?
